data_9000220
loop_
_publ_author_name
'Dollase, W. A.'

_publ_section_title
;
 Refinement of the crystal structures of epidote, allanite and hancockite
;
_journal_name_full 'American Mineralogist'
_journal_page_first 447
_journal_page_last 464
_journal_volume 56
_journal_year 1971
_chemical_formula_sum 'Al2.17 Ca2 Fe0.81 H O13 Si3'
_chemical_name_mineral Epidote
_space_group_IT_number 11
_symmetry_space_group_name_Hall '-P 2yb'
_symmetry_space_group_name_H-M 'P 1 21/m 1'
_cell_angle_alpha 90
_cell_angle_beta 115.4
_cell_angle_gamma 90
_cell_formula_units_Z 2
_cell_length_a 8.914
_cell_length_b 5.640
_cell_length_c 10.162
_cell_volume 461.509
_database_code_amcsd 0000226
_exptl_crystal_density_diffrn 3.434
_cod_original_formula_sum 'Ca2 Si3 Al2.17 Fe.81 O13 H'
_cod_database_code 9000220

loop_
_space_group_symop_operation_xyz
x,y,z
x,1/2-y,z
-x,1/2+y,-z
-x,-y,-z

loop_
_atom_site_aniso_label
_atom_site_aniso_U_11
_atom_site_aniso_U_22
_atom_site_aniso_U_33
_atom_site_aniso_U_12
_atom_site_aniso_U_13
_atom_site_aniso_U_23
Ca1 0.01215 0.00886 0.00982 0.00000 0.00674 0.00000
Ca2 0.01183 0.01660 0.00598 0.00000 0.00187 0.00000
Fe3 0.00526 0.00483 0.00512 0.00000 0.00150 0.00000
Al3 0.00526 0.00483 0.00512 0.00000 0.00150 0.00000

loop_
_atom_site_label
_atom_site_fract_x
_atom_site_fract_y
_atom_site_fract_z
_atom_site_occupancy
_atom_site_U_iso_or_equiv
_atom_site_type_symbol
_atom_site_attached_hydrogens
Ca1 0.75620 0.75000 0.15100 1.00000 0.00963 Ca 0
Ca2 0.60420 0.75000 0.42410 1.00000 0.01165 Ca 0
Si1 0.33960 0.75000 0.04730 1.00000 0.00519 Si 0
Si2 0.68510 0.25000 0.27440 1.00000 0.00608 Si 0
Si3 0.18440 0.75000 0.31890 1.00000 0.00532 Si 0
Al1 0.00000 0.00000 0.00000 0.93000 0.00646 Al 0
Fe1 0.00000 0.00000 0.00000 0.05000 0.00646 Fe 0
Al2 0.00000 0.00000 0.50000 1.00000 0.00545 Al 0
Fe3 0.29460 0.25000 0.22450 0.76000 0.00532 Fe 0
Al3 0.29460 0.25000 0.22450 0.24000 0.00532 Al 0
O1 0.23390 0.99230 0.04100 1.00000 0.00887 O 0
O2 0.30400 0.98090 0.35540 1.00000 0.00798 O 0
O3 0.79570 0.01520 0.33820 1.00000 0.01001 O 0
O4 0.05280 0.25000 0.12940 1.00000 0.00760 O 0
O5 0.04170 0.75000 0.14710 1.00000 0.00760 O 0
O6 0.06830 0.75000 0.40780 1.00000 0.00633 O 0
O7 0.51640 0.75000 0.18250 1.00000 0.00760 O 0
O8 0.52810 0.25000 0.30990 1.00000 0.01140 O 0
O9 0.62650 0.25000 0.09900 1.00000 0.01267 O 0
O-H10 0.08380 0.25000 0.42980 1.00000 0.00887 O 1

loop_
_cod_changelog_entry_id
_cod_changelog_entry_author
_cod_changelog_entry_date
_cod_changelog_entry_text
1
;cod-tools version 3.8.0
Id: cif_guess_AMCSD_atom_types 9574 2023-05-10 09:00:05Z saulius
;
2023-05-10T18:46:00+03:00
;Derived atom types and hydrogen counts
from atom names that follow the AMCSD naming convention
(Wat == water, O-H == hydroxyl).
;

loop_
_cod_related_entry_id
_cod_related_entry_database
_cod_related_entry_code
1 AMCSD 0000226
